data_7001127
loop_
_publ_author_name
'Vitha, Tom\'a\<s'
'Kub\'i\<cek, Vojt\<ech'
'Kotek, Jan'
'Hermann, Petr'
'Vander Elst, Luce'
'Muller, Robert N.'
'Luke\<s, Ivan'
'Peters, Joop A.'

_publ_section_title
;
 Gd(iii) complex of a monophosphinate-bis(phosphonate) DOTA analogue
 with a high relaxivity; Lanthanide(iii) complexes for imaging and
 radiotherapy of calcified tissues
;
_journal_issue 17
_journal_name_full 'Dalton Transactions'
_journal_page_first 3204
_journal_page_last 3214
_journal_paper_doi 10.1039/b820705d
_journal_year 2009
_chemical_compound_source 'synthesized by the authors'
_chemical_formula_moiety 'C17 H35 N4 O14 P3, 2.25(H2 O)'
_chemical_formula_sum 'C17 H39.5 N4 O16.25 P3'
_chemical_formula_weight 652.94
_chemical_name_systematic
;
?
;
_space_group_IT_number 14
_symmetry_cell_setting monoclinic
_symmetry_space_group_name_Hall '-P 2yn'
_symmetry_space_group_name_H-M 'P 1 21/n 1'
_atom_sites_solution_hydrogens difmap
_atom_sites_solution_primary direct
_atom_sites_solution_secondary difmap
_audit_creation_method SHELXL-97
_cell_angle_alpha 90.00
_cell_angle_beta 95.0428(6)
_cell_angle_gamma 90.00
_cell_formula_units_Z 4
_cell_length_a 8.78940(10)
_cell_length_b 24.6443(3)
_cell_length_c 12.78370(10)
_cell_measurement_reflns_used 6414
_cell_measurement_temperature 150(1)
_cell_measurement_theta_max 27.48
_cell_measurement_theta_min 1.00
_cell_volume 2758.34(5)
_computing_cell_refinement 'COLLECT and DENZO'
_computing_data_collection 'COLLECT (Hooft, 1998) and DENZO (Otwinowski & Minor, 1997)'
_computing_data_reduction 'COLLECT and DENZO'
_computing_structure_refinement 'SHELXL-97 (Sheldrick, 1997)'
_computing_structure_solution 'SIR92 (Altomare et al., 1994)'
_diffrn_ambient_temperature 150(1)
_diffrn_detector_area_resol_mean 9.091
_diffrn_measured_fraction_theta_full 0.997
_diffrn_measured_fraction_theta_max 0.997
_diffrn_measurement_device_type 'Nonius KappaCCD area detector'
_diffrn_measurement_method '\f and \w scans to fill the Ewald sphere'
_diffrn_radiation_monochromator graphite
_diffrn_radiation_source 'fine-focus sealed tube'
_diffrn_radiation_type MoK\a
_diffrn_radiation_wavelength 0.71073
_diffrn_reflns_av_R_equivalents 0.0141
_diffrn_reflns_av_sigmaI/netI 0.0209
_diffrn_reflns_limit_h_max 11
_diffrn_reflns_limit_h_min -11
_diffrn_reflns_limit_k_max 31
_diffrn_reflns_limit_k_min -31
_diffrn_reflns_limit_l_max 16
_diffrn_reflns_limit_l_min -16
_diffrn_reflns_number 12357
_diffrn_reflns_theta_full 27.44
_diffrn_reflns_theta_max 27.44
_diffrn_reflns_theta_min 1.80
_diffrn_standards_number 0
_exptl_absorpt_coefficient_mu 0.298
_exptl_absorpt_correction_type none
_exptl_crystal_colour colourless
_exptl_crystal_density_diffrn 1.572
_exptl_crystal_density_method 'not measured'
_exptl_crystal_description prism
_exptl_crystal_F_000 1378
_exptl_crystal_size_max 0.50
_exptl_crystal_size_mid 0.25
_exptl_crystal_size_min 0.25
_refine_diff_density_max 0.495
_refine_diff_density_min -0.424
_refine_diff_density_rms 0.057
_refine_ls_extinction_method none
_refine_ls_goodness_of_fit_ref 1.047
_refine_ls_hydrogen_treatment constr
_refine_ls_matrix_type full
_refine_ls_number_parameters 370
_refine_ls_number_reflns 6277
_refine_ls_number_restraints 0
_refine_ls_restrained_S_all 1.047
_refine_ls_R_factor_all 0.0365
_refine_ls_R_factor_gt 0.0310
_refine_ls_shift/su_max 0.001
_refine_ls_shift/su_mean 0.000
_refine_ls_structure_factor_coef Fsqd
_refine_ls_weighting_details 'calc w=1/[\s^2^(Fo^2^)+(0.0413P)^2^+1.8800P] where P=(Fo^2^+2Fc^2^)/3'
_refine_ls_weighting_scheme calc
_refine_ls_wR_factor_gt 0.0813
_refine_ls_wR_factor_ref 0.0853
_reflns_number_gt 5560
_reflns_number_total 6277
_reflns_threshold_expression >2sigma(I)
_cod_data_source_file b820705d.txt
_cod_data_source_block bpped
_cod_original_sg_symbol_H-M 'P 21/n'
_cod_original_formula_sum 'C17 H39.50 N4 O16.25 P3'
_cod_database_code 7001127

loop_
_symmetry_equiv_pos_as_xyz
'x, y, z'
'-x+1/2, y+1/2, -z+1/2'
'-x, -y, -z'
'x-1/2, -y-1/2, z-1/2'

loop_
_atom_site_label
_atom_site_type_symbol
_atom_site_fract_x
_atom_site_fract_y
_atom_site_fract_z
_atom_site_U_iso_or_equiv
_atom_site_adp_type
_atom_site_occupancy
_atom_site_symmetry_multiplicity
_atom_site_calc_flag
_atom_site_refinement_flags
_atom_site_disorder_assembly
_atom_site_disorder_group
N1 N 0.73416(13) 0.23902(5) 0.22042(9) 0.0133(2) Uani 1 1 d . . .
H11 H 0.8020 0.2321 0.2768 0.016 Uiso 1 1 calc R . .
C2 C 0.58084(16) 0.21694(6) 0.24360(11) 0.0149(3) Uani 1 1 d . . .
H21 H 0.5116 0.2187 0.1803 0.018 Uiso 1 1 calc R . .
H22 H 0.5392 0.2396 0.2961 0.018 Uiso 1 1 calc R . .
C3 C 0.58934(16) 0.15863(6) 0.28293(11) 0.0152(3) Uani 1 1 d . . .
H31 H 0.4917 0.1488 0.3075 0.018 Uiso 1 1 calc R . .
H32 H 0.6072 0.1349 0.2248 0.018 Uiso 1 1 calc R . .
N4 N 0.70996(14) 0.14977(5) 0.36823(9) 0.0138(2) Uani 1 1 d . . .
C5 C 0.73061(16) 0.09088(6) 0.38691(11) 0.0151(3) Uani 1 1 d . . .
H51 H 0.6336 0.0725 0.3719 0.018 Uiso 1 1 calc R . .
H52 H 0.7649 0.0847 0.4601 0.018 Uiso 1 1 calc R . .
C6 C 0.84666(16) 0.06789(6) 0.31790(11) 0.0154(3) Uani 1 1 d . . .
H61 H 0.8468 0.0286 0.3231 0.019 Uiso 1 1 calc R . .
H62 H 0.8175 0.0775 0.2453 0.019 Uiso 1 1 calc R . .
N7 N 1.00580(13) 0.08906(5) 0.34943(9) 0.0138(2) Uani 1 1 d . . .
H71 H 0.9993 0.1247 0.3671 0.017 Uiso 1 1 calc R . .
C8 C 1.10355(17) 0.08405(6) 0.25881(12) 0.0169(3) Uani 1 1 d . . .
H81 H 1.0953 0.0475 0.2309 0.020 Uiso 1 1 calc R . .
H82 H 1.2095 0.0903 0.2837 0.020 Uiso 1 1 calc R . .
C9 C 1.05586(17) 0.12435(6) 0.17177(11) 0.0169(3) Uani 1 1 d . . .
H91 H 1.1340 0.1257 0.1228 0.020 Uiso 1 1 calc R . .
H92 H 0.9619 0.1120 0.1337 0.020 Uiso 1 1 calc R . .
N10 N 1.03241(14) 0.17927(5) 0.21274(9) 0.0145(2) Uani 1 1 d . . .
C11 C 0.96250(17) 0.21396(6) 0.12723(11) 0.0163(3) Uani 1 1 d . . .
H111 H 0.9941 0.2016 0.0604 0.020 Uiso 1 1 calc R . .
H112 H 0.9965 0.2511 0.1381 0.020 Uiso 1 1 calc R . .
C12 C 0.79043(17) 0.21133(6) 0.12560(11) 0.0168(3) Uani 1 1 d . . .
H121 H 0.7450 0.2287 0.0623 0.020 Uiso 1 1 calc R . .
H122 H 0.7583 0.1737 0.1243 0.020 Uiso 1 1 calc R . .
C20 C 0.72880(17) 0.29940(6) 0.20294(11) 0.0158(3) Uani 1 1 d . . .
H201 H 0.6663 0.3067 0.1381 0.019 Uiso 1 1 calc R . .
H202 H 0.8314 0.3120 0.1939 0.019 Uiso 1 1 calc R . .
P1 P 0.65325(4) 0.339076(15) 0.30883(3) 0.01340(9) Uani 1 1 d . . .
O11 O 0.48831(11) 0.35199(4) 0.27471(8) 0.0167(2) Uani 1 1 d . . .
O12 O 0.68691(12) 0.30887(4) 0.41068(8) 0.0177(2) Uani 1 1 d . . .
C21 C 0.75389(16) 0.40274(6) 0.30696(12) 0.0160(3) Uani 1 1 d . . .
H211 H 0.7553 0.4137 0.2342 0.019 Uiso 1 1 calc R . .
H212 H 0.6942 0.4296 0.3409 0.019 Uiso 1 1 calc R . .
C22 C 0.92017(16) 0.40588(6) 0.35845(11) 0.0146(3) Uani 1 1 d . . .
H221 H 0.9718 0.3721 0.3417 0.018 Uiso 1 1 calc R . .
P2 P 0.92301(4) 0.410234(15) 0.50119(3) 0.01529(9) Uani 1 1 d . . .
O21 O 0.88968(13) 0.35115(4) 0.53843(8) 0.0208(2) Uani 1 1 d . . .
H21P H 0.8218 0.3354 0.4968 0.025 Uiso 1 1 d R . .
O22 O 1.08147(12) 0.42506(4) 0.54903(8) 0.0188(2) Uani 1 1 d . . .
O23 O 0.79886(12) 0.44923(4) 0.52758(8) 0.0197(2) Uani 1 1 d . . .
P3 P 1.01219(4) 0.461219(15) 0.29340(3) 0.01399(9) Uani 1 1 d . . .
O31 O 0.90814(12) 0.51133(4) 0.29978(8) 0.0175(2) Uani 1 1 d . . .
H31P H 0.9108 0.5322 0.3607 0.021 Uiso 1 1 d R . .
O32 O 1.17149(12) 0.47206(4) 0.34992(9) 0.0191(2) Uani 1 1 d . . .
H32P H 1.1711 0.5006 0.3982 0.023 Uiso 1 1 d R . .
O33 O 1.02440(12) 0.44417(4) 0.18156(8) 0.0190(2) Uani 1 1 d . . .
C30 C 0.67889(17) 0.17734(6) 0.46541(11) 0.0164(3) Uani 1 1 d . . .
H301 H 0.5963 0.1590 0.4966 0.020 Uiso 1 1 calc R . .
H302 H 0.6475 0.2144 0.4500 0.020 Uiso 1 1 calc R . .
C31 C 0.82051(17) 0.17723(6) 0.54185(11) 0.0164(3) Uani 1 1 d . . .
O311 O 0.78734(13) 0.18951(5) 0.63832(8) 0.0212(2) Uani 1 1 d . . .
H311 H 0.8666 0.1772 0.6839 0.025 Uiso 1 1 d R . .
O312 O 0.94796(12) 0.16716(5) 0.51824(8) 0.0207(2) Uani 1 1 d . . .
C40 C 1.07368(17) 0.05829(6) 0.44275(11) 0.0163(3) Uani 1 1 d . . .
H401 H 1.0845 0.0206 0.4228 0.020 Uiso 1 1 calc R . .
H402 H 1.0029 0.0595 0.4968 0.020 Uiso 1 1 calc R . .
C41 C 1.22784(17) 0.07883(6) 0.48916(11) 0.0174(3) Uani 1 1 d . . .
O411 O 1.28602(13) 0.04256(5) 0.55640(9) 0.0238(2) Uani 1 1 d . . .
H411 H 1.3711 0.0532 0.5925 0.029 Uiso 1 1 d R . .
O412 O 1.28458(13) 0.12172(5) 0.46831(10) 0.0268(3) Uani 1 1 d . . .
C50 C 1.17421(16) 0.20226(6) 0.26088(12) 0.0168(3) Uani 1 1 d . . .
H501 H 1.2401 0.2111 0.2063 0.020 Uiso 1 1 calc R . .
H502 H 1.2261 0.1753 0.3063 0.020 Uiso 1 1 calc R . .
C51 C 1.14873(17) 0.25253(6) 0.32409(11) 0.0169(3) Uani 1 1 d . . .
O511 O 1.28090(12) 0.27110(5) 0.36753(8) 0.0203(2) Uani 1 1 d . . .
H511 H 1.2715 0.3013 0.3950 0.024 Uiso 1 1 d R . .
O512 O 1.02582(13) 0.27307(5) 0.33463(9) 0.0237(2) Uani 1 1 d . . .
O1W O 1.30684(13) 0.36881(5) 0.44399(9) 0.0227(2) Uani 1 1 d . . .
H11W H 1.3553 0.3789 0.4015 0.027 Uiso 1 1 d R . .
H12W H 1.2461 0.3920 0.4635 0.027 Uiso 1 1 d R . .
O2W O 0.85358(14) 0.05857(5) 0.64857(10) 0.0287(3) Uani 1 1 d . . .
H21W H 0.8990 0.0802 0.6912 0.034 Uiso 1 1 d R . .
H22W H 0.7559 0.0586 0.6609 0.034 Uiso 1 1 d R . .
O3W O 0.9710(6) 0.0033(3) 0.0699(4) 0.0516(18) Uani 0.25 1 d P . .
H31W H 1.0120 -0.0235 0.0392 0.062 Uiso 0.25 1 d PR . .
H32W H 0.9667 0.0221 0.0265 0.062 Uiso 0.25 1 d PR . .

loop_
_atom_site_aniso_label
_atom_site_aniso_U_11
_atom_site_aniso_U_22
_atom_site_aniso_U_33
_atom_site_aniso_U_23
_atom_site_aniso_U_13
_atom_site_aniso_U_12
N1 0.0124(5) 0.0155(6) 0.0117(5) -0.0015(5) -0.0005(4) 0.0009(4)
C2 0.0121(6) 0.0172(7) 0.0150(7) -0.0012(5) -0.0004(5) -0.0007(5)
C3 0.0144(7) 0.0152(7) 0.0156(7) -0.0018(5) -0.0018(5) -0.0012(5)
N4 0.0147(6) 0.0135(6) 0.0129(6) -0.0019(4) -0.0007(4) 0.0004(5)
C5 0.0150(7) 0.0135(6) 0.0168(7) -0.0002(5) 0.0012(5) -0.0017(5)
C6 0.0139(7) 0.0143(6) 0.0179(7) -0.0025(5) -0.0002(5) -0.0020(5)
N7 0.0147(6) 0.0119(5) 0.0148(6) -0.0007(4) 0.0004(5) 0.0000(4)
C8 0.0171(7) 0.0162(7) 0.0178(7) -0.0007(6) 0.0041(6) 0.0025(5)
C9 0.0185(7) 0.0168(7) 0.0156(7) -0.0014(6) 0.0029(5) 0.0015(6)
N10 0.0142(6) 0.0148(6) 0.0145(6) -0.0001(5) 0.0010(4) 0.0005(5)
C11 0.0172(7) 0.0183(7) 0.0137(6) 0.0015(5) 0.0028(5) 0.0018(6)
C12 0.0180(7) 0.0206(7) 0.0119(6) -0.0036(5) 0.0010(5) 0.0023(6)
C20 0.0170(7) 0.0157(7) 0.0146(7) 0.0015(5) 0.0019(5) 0.0002(5)
P1 0.01407(18) 0.01303(17) 0.01302(17) -0.00017(13) 0.00064(13) -0.00130(13)
O11 0.0145(5) 0.0176(5) 0.0178(5) -0.0009(4) 0.0005(4) -0.0010(4)
O12 0.0215(5) 0.0162(5) 0.0150(5) 0.0013(4) -0.0001(4) -0.0032(4)
C21 0.0161(7) 0.0154(7) 0.0160(7) 0.0014(5) -0.0018(5) -0.0022(5)
C22 0.0153(7) 0.0133(6) 0.0149(7) -0.0003(5) -0.0008(5) -0.0007(5)
P2 0.01759(19) 0.01442(18) 0.01347(18) -0.00058(13) -0.00093(14) -0.00150(14)
O21 0.0290(6) 0.0175(5) 0.0148(5) 0.0018(4) -0.0039(4) -0.0047(4)
O22 0.0173(5) 0.0207(5) 0.0179(5) -0.0037(4) -0.0020(4) -0.0001(4)
O23 0.0174(5) 0.0205(5) 0.0208(5) -0.0040(4) 0.0001(4) 0.0000(4)
P3 0.01409(18) 0.01405(17) 0.01364(18) -0.00056(13) 0.00019(13) -0.00104(13)
O31 0.0195(5) 0.0151(5) 0.0172(5) 0.0001(4) -0.0018(4) 0.0022(4)
O32 0.0150(5) 0.0195(5) 0.0221(5) -0.0013(4) -0.0027(4) -0.0017(4)
O33 0.0186(5) 0.0234(5) 0.0149(5) -0.0022(4) 0.0015(4) -0.0016(4)
C30 0.0174(7) 0.0172(7) 0.0145(7) -0.0022(6) 0.0005(5) 0.0019(6)
C31 0.0210(7) 0.0123(6) 0.0156(7) -0.0016(5) -0.0003(5) -0.0005(5)
O311 0.0237(6) 0.0245(6) 0.0148(5) -0.0050(4) -0.0023(4) 0.0076(5)
O312 0.0178(5) 0.0249(6) 0.0192(5) -0.0032(4) -0.0004(4) -0.0016(4)
C40 0.0167(7) 0.0144(6) 0.0174(7) 0.0031(5) 0.0006(5) 0.0004(5)
C41 0.0183(7) 0.0183(7) 0.0155(7) -0.0004(6) 0.0013(5) 0.0014(6)
O411 0.0229(6) 0.0249(6) 0.0221(6) 0.0065(5) -0.0065(4) -0.0022(5)
O412 0.0248(6) 0.0235(6) 0.0306(6) 0.0063(5) -0.0061(5) -0.0068(5)
C50 0.0132(7) 0.0173(7) 0.0200(7) 0.0008(6) 0.0019(5) -0.0002(5)
C51 0.0180(7) 0.0181(7) 0.0144(7) 0.0031(5) 0.0003(5) -0.0014(6)
O511 0.0182(5) 0.0211(5) 0.0213(5) -0.0037(4) -0.0008(4) -0.0020(4)
O512 0.0190(5) 0.0263(6) 0.0255(6) -0.0067(5) 0.0005(4) 0.0033(5)
O1W 0.0225(6) 0.0225(6) 0.0237(6) -0.0003(5) 0.0041(4) 0.0035(4)
O2W 0.0334(7) 0.0237(6) 0.0311(6) -0.0086(5) 0.0148(5) -0.0060(5)
O3W 0.033(3) 0.089(5) 0.030(3) -0.014(3) -0.010(2) -0.040(3)

loop_
_atom_type_symbol
_atom_type_description
_atom_type_scat_dispersion_real
_atom_type_scat_dispersion_imag
_atom_type_scat_source
C C 0.0033 0.0016 'International Tables Vol C Tables 4.2.6.8 and 6.1.1.4'
H H 0.0000 0.0000 'International Tables Vol C Tables 4.2.6.8 and 6.1.1.4'
N N 0.0061 0.0033 'International Tables Vol C Tables 4.2.6.8 and 6.1.1.4'
O O 0.0106 0.0060 'International Tables Vol C Tables 4.2.6.8 and 6.1.1.4'
P P 0.1023 0.0942 'International Tables Vol C Tables 4.2.6.8 and 6.1.1.4'

loop_
_geom_angle_atom_site_label_1
_geom_angle_atom_site_label_2
_geom_angle_atom_site_label_3
_geom_angle
_geom_angle_site_symmetry_1
_geom_angle_site_symmetry_3
_geom_angle_publ_flag
C20 N1 C2 111.68(11) . . ?
C20 N1 C12 109.60(11) . . ?
C2 N1 C12 110.86(11) . . ?
C20 N1 H11 108.2 . . ?
C2 N1 H11 108.2 . . ?
C12 N1 H11 108.2 . . ?
N1 C2 C3 112.78(11) . . ?
N1 C2 H21 109.0 . . ?
C3 C2 H21 109.0 . . ?
N1 C2 H22 109.0 . . ?
C3 C2 H22 109.0 . . ?
H21 C2 H22 107.8 . . ?
N4 C3 C2 113.39(12) . . ?
N4 C3 H31 108.9 . . ?
C2 C3 H31 108.9 . . ?
N4 C3 H32 108.9 . . ?
C2 C3 H32 108.9 . . ?
H31 C3 H32 107.7 . . ?
C30 N4 C3 112.64(11) . . ?
C30 N4 C5 110.36(11) . . ?
C3 N4 C5 109.64(11) . . ?
N4 C5 C6 110.61(12) . . ?
N4 C5 H51 109.5 . . ?
C6 C5 H51 109.5 . . ?
N4 C5 H52 109.5 . . ?
C6 C5 H52 109.5 . . ?
H51 C5 H52 108.1 . . ?
N7 C6 C5 111.68(11) . . ?
N7 C6 H61 109.3 . . ?
C5 C6 H61 109.3 . . ?
N7 C6 H62 109.3 . . ?
C5 C6 H62 109.3 . . ?
H61 C6 H62 107.9 . . ?
C40 N7 C8 110.97(11) . . ?
C40 N7 C6 109.43(11) . . ?
C8 N7 C6 110.06(11) . . ?
C40 N7 H71 108.8 . . ?
C8 N7 H71 108.8 . . ?
C6 N7 H71 108.8 . . ?
N7 C8 C9 111.68(11) . . ?
N7 C8 H81 109.3 . . ?
C9 C8 H81 109.3 . . ?
N7 C8 H82 109.3 . . ?
C9 C8 H82 109.3 . . ?
H81 C8 H82 107.9 . . ?
N10 C9 C8 112.20(12) . . ?
N10 C9 H91 109.2 . . ?
C8 C9 H91 109.2 . . ?
N10 C9 H92 109.2 . . ?
C8 C9 H92 109.2 . . ?
H91 C9 H92 107.9 . . ?
C50 N10 C9 111.52(11) . . ?
C50 N10 C11 111.86(11) . . ?
C9 N10 C11 109.31(11) . . ?
N10 C11 C12 109.61(12) . . ?
N10 C11 H111 109.7 . . ?
C12 C11 H111 109.7 . . ?
N10 C11 H112 109.7 . . ?
C12 C11 H112 109.7 . . ?
H111 C11 H112 108.2 . . ?
N1 C12 C11 111.53(12) . . ?
N1 C12 H121 109.3 . . ?
C11 C12 H121 109.3 . . ?
N1 C12 H122 109.3 . . ?
C11 C12 H122 109.3 . . ?
H121 C12 H122 108.0 . . ?
N1 C20 P1 115.13(10) . . ?
N1 C20 H201 108.5 . . ?
P1 C20 H201 108.5 . . ?
N1 C20 H202 108.5 . . ?
P1 C20 H202 108.5 . . ?
H201 C20 H202 107.5 . . ?
O12 P1 O11 117.66(6) . . ?
O12 P1 C21 112.47(6) . . ?
O11 P1 C21 105.81(6) . . ?
O12 P1 C20 108.49(6) . . ?
O11 P1 C20 107.38(6) . . ?
C21 P1 C20 104.09(7) . . ?
C22 C21 P1 118.88(10) . . ?
C22 C21 H211 107.6 . . ?
P1 C21 H211 107.6 . . ?
C22 C21 H212 107.6 . . ?
P1 C21 H212 107.6 . . ?
H211 C21 H212 107.0 . . ?
C21 C22 P3 106.44(9) . . ?
C21 C22 P2 110.89(10) . . ?
P3 C22 P2 116.37(8) . . ?
C21 C22 H221 107.6 . . ?
P3 C22 H221 107.6 . . ?
P2 C22 H221 107.6 . . ?
O23 P2 O22 114.31(6) . . ?
O23 P2 O21 111.37(6) . . ?
O22 P2 O21 106.91(6) . . ?
O23 P2 C22 108.25(6) . . ?
O22 P2 C22 110.41(6) . . ?
O21 P2 C22 105.21(6) . . ?
P2 O21 H21P 111.8 . . ?
O33 P3 O32 110.88(6) . . ?
O33 P3 O31 111.48(6) . . ?
O32 P3 O31 110.78(6) . . ?
O33 P3 C22 107.24(6) . . ?
O32 P3 C22 109.69(6) . . ?
O31 P3 C22 106.61(6) . . ?
P3 O31 H31P 121.0 . . ?
P3 O32 H32P 112.6 . . ?
N4 C30 C31 110.07(12) . . ?
N4 C30 H301 109.6 . . ?
C31 C30 H301 109.6 . . ?
N4 C30 H302 109.6 . . ?
C31 C30 H302 109.6 . . ?
H301 C30 H302 108.2 . . ?
O312 C31 O311 124.19(14) . . ?
O312 C31 C30 124.45(13) . . ?
O311 C31 C30 111.36(13) . . ?
C31 O311 H311 107.3 . . ?
N7 C40 C41 115.04(12) . . ?
N7 C40 H401 108.5 . . ?
C41 C40 H401 108.5 . . ?
N7 C40 H402 108.5 . . ?
C41 C40 H402 108.5 . . ?
H401 C40 H402 107.5 . . ?
O412 C41 O411 126.56(14) . . ?
O412 C41 C40 125.25(14) . . ?
O411 C41 C40 108.18(13) . . ?
C41 O411 H411 113.8 . . ?
N10 C50 C51 112.63(12) . . ?
N10 C50 H501 109.1 . . ?
C51 C50 H501 109.1 . . ?
N10 C50 H502 109.1 . . ?
C51 C50 H502 109.1 . . ?
H501 C50 H502 107.8 . . ?
O512 C51 O511 124.53(14) . . ?
O512 C51 C50 125.42(14) . . ?
O511 C51 C50 110.05(12) . . ?
C51 O511 H511 111.8 . . ?
H11W O1W H12W 113.6 . . ?
H21W O2W H22W 107.3 . . ?
H31W O3W H32W 97.9 . . ?

loop_
_geom_bond_atom_site_label_1
_geom_bond_atom_site_label_2
_geom_bond_distance
_geom_bond_site_symmetry_2
_geom_bond_publ_flag
N1 C20 1.5049(18) . ?
N1 C2 1.5067(18) . ?
N1 C12 1.5115(18) . ?
N1 H11 0.9100 . ?
C2 C3 1.522(2) . ?
C2 H21 0.9700 . ?
C2 H22 0.9700 . ?
C3 N4 1.4688(18) . ?
C3 H31 0.9700 . ?
C3 H32 0.9700 . ?
N4 C30 1.4626(18) . ?
N4 C5 1.4792(18) . ?
C5 C6 1.516(2) . ?
C5 H51 0.9700 . ?
C5 H52 0.9700 . ?
C6 N7 1.5140(18) . ?
C6 H61 0.9700 . ?
C6 H62 0.9700 . ?
N7 C40 1.4930(18) . ?
N7 C8 1.5069(18) . ?
N7 H71 0.9100 . ?
C8 C9 1.523(2) . ?
C8 H81 0.9700 . ?
C8 H82 0.9700 . ?
C9 N10 1.4721(18) . ?
C9 H91 0.9700 . ?
C9 H92 0.9700 . ?
N10 C50 1.4555(18) . ?
N10 C11 1.4783(18) . ?
C11 C12 1.512(2) . ?
C11 H111 0.9700 . ?
C11 H112 0.9700 . ?
C12 H121 0.9700 . ?
C12 H122 0.9700 . ?
C20 P1 1.8405(15) . ?
C20 H201 0.9700 . ?
C20 H202 0.9700 . ?
P1 O12 1.5064(11) . ?
P1 O11 1.5106(11) . ?
P1 C21 1.8024(15) . ?
C21 C22 1.5511(19) . ?
C21 H211 0.9700 . ?
C21 H212 0.9700 . ?
C22 P3 1.8232(15) . ?
C22 P2 1.8258(15) . ?
C22 H221 0.9800 . ?
P2 O23 1.5142(11) . ?
P2 O22 1.5158(11) . ?
P2 O21 1.5675(11) . ?
O21 H21P 0.8569 . ?
P3 O33 1.5030(11) . ?
P3 O32 1.5414(11) . ?
P3 O31 1.5432(11) . ?
O31 H31P 0.9329 . ?
O32 H32P 0.9367 . ?
C30 C31 1.514(2) . ?
C30 H301 0.9700 . ?
C30 H302 0.9700 . ?
C31 O312 1.2112(19) . ?
C31 O311 1.3268(18) . ?
O311 H311 0.9194 . ?
C40 C41 1.518(2) . ?
C40 H401 0.9700 . ?
C40 H402 0.9700 . ?
C41 O412 1.2084(19) . ?
C41 O411 1.3123(18) . ?
O411 H411 0.8831 . ?
C50 C51 1.506(2) . ?
C50 H501 0.9700 . ?
C50 H502 0.9700 . ?
C51 O512 1.2112(19) . ?
C51 O511 1.3244(18) . ?
O511 H511 0.8298 . ?
O1W H11W 0.7610 . ?
O1W H12W 0.8352 . ?
O2W H21W 0.8378 . ?
O2W H22W 0.8866 . ?
O3W H31W 0.8635 . ?
O3W H32W 0.7210 . ?
